data_7034213
loop_
_publ_author_name
'Kumar, Rajnish'
'Mani, Ganesan'

_publ_section_title
;
 Exhibition of the Br\/onsted acid-base character of a Schiff base in
 palladium(ii) complex formation: lithium complexation, fluxional
 properties and catalysis of Suzuki reactions in water.
;
_journal_issue 15
_journal_name_full 'Dalton transactions (Cambridge, England : 2003)'
_journal_page_first 6896
_journal_page_last 6908
_journal_paper_doi 10.1039/c5dt00438a
_journal_volume 44
_journal_year 2015
_chemical_formula_sum 'C37 H47 N5 Pd'
_chemical_formula_weight 668.20
_chemical_name_systematic
;
 ?
;
_space_group_IT_number 2
_symmetry_cell_setting triclinic
_symmetry_space_group_name_Hall '-P 1'
_symmetry_space_group_name_H-M 'P -1'
_atom_sites_solution_hydrogens geom
_atom_sites_solution_primary direct
_atom_sites_solution_secondary difmap
_audit_creation_method SHELXL-97
_audit_update_record
;
2015-01-27 deposited with the CCDC.
2015-02-26 downloaded from the CCDC.
;
_cell_angle_alpha 88.651(16)
_cell_angle_beta 82.564(17)
_cell_angle_gamma 86.454(16)
_cell_formula_units_Z 4
_cell_length_a 10.340(5)
_cell_length_b 15.075(8)
_cell_length_c 22.169(11)
_cell_measurement_reflns_used 40581
_cell_measurement_temperature 293(2)
_cell_measurement_theta_max 25.00
_cell_measurement_theta_min 0.93
_cell_volume 3420(3)
_computing_structure_refinement 'SHELXL-97 (Sheldrick, 2008)'
_computing_structure_solution sir92
_diffrn_ambient_temperature 293(2)
_diffrn_measured_fraction_theta_full 0.984
_diffrn_measured_fraction_theta_max 0.984
_diffrn_measurement_device_type 'Brucker CCD APEX 2'
_diffrn_measurement_method hemisphere
_diffrn_radiation_monochromator graphite
_diffrn_radiation_source 'fine-focus sealed tube'
_diffrn_radiation_type MoK\a
_diffrn_radiation_wavelength 0.71073
_diffrn_reflns_av_R_equivalents 0.0782
_diffrn_reflns_av_sigmaI/netI 0.0883
_diffrn_reflns_limit_h_max 12
_diffrn_reflns_limit_h_min -12
_diffrn_reflns_limit_k_max 17
_diffrn_reflns_limit_k_min -17
_diffrn_reflns_limit_l_max 26
_diffrn_reflns_limit_l_min -26
_diffrn_reflns_number 40581
_diffrn_reflns_theta_full 25.00
_diffrn_reflns_theta_max 25.00
_diffrn_reflns_theta_min 0.93
_exptl_absorpt_coefficient_mu 0.575
_exptl_absorpt_correction_T_max 0.9663
_exptl_absorpt_correction_T_min 0.7943
_exptl_absorpt_correction_type multi-scan
_exptl_absorpt_process_details sadabs
_exptl_crystal_colour Orange
_exptl_crystal_density_diffrn 1.298
_exptl_crystal_density_method 'not measured'
_exptl_crystal_description Prism
_exptl_crystal_F_000 1400
_exptl_crystal_size_max 0.42
_exptl_crystal_size_mid 0.16
_exptl_crystal_size_min 0.06
_refine_diff_density_max 0.629
_refine_diff_density_min -0.611
_refine_diff_density_rms 0.077
_refine_ls_extinction_method none
_refine_ls_goodness_of_fit_ref 1.012
_refine_ls_hydrogen_treatment mixed
_refine_ls_matrix_type full
_refine_ls_number_parameters 775
_refine_ls_number_reflns 11837
_refine_ls_number_restraints 0
_refine_ls_restrained_S_all 1.012
_refine_ls_R_factor_all 0.1091
_refine_ls_R_factor_gt 0.0495
_refine_ls_shift/su_max 0.000
_refine_ls_shift/su_mean 0.000
_refine_ls_structure_factor_coef Fsqd
_refine_ls_weighting_details 'calc w=1/[\s^2^(Fo^2^)+(0.0468P)^2^+0.8730P] where P=(Fo^2^+2Fc^2^)/3'
_refine_ls_weighting_scheme calc
_refine_ls_wR_factor_gt 0.0954
_refine_ls_wR_factor_ref 0.1170
_reflns_number_gt 7032
_reflns_number_total 11837
_reflns_threshold_expression >2\s(I)
_cod_data_source_file c5dt00438a2.cif
_cod_data_source_block complex4
_cod_depositor_comments
;
The following automatic conversions were performed:

'_symmetry_cell_setting' value 'Triclinic' changed to 'triclinic'
according to
/usr/data/users/saulius/crontab/automatic-downloads/rss-feeds/RSC/lib/dictionaries/cif_core.dic
dictionary named 'cif_core.dic' version 2.4.2 from 2011-04-26.

Automatic conversion script
Id: cif_fix_values 3086 2015-02-26 13:12:21Z robertas 

 Adding full bibliography for 7034209--7034214.cif.
;
_cod_original_cell_volume 3419(3)
_cod_original_sg_symbol_H-M P-1
_cod_database_code 7034213

loop_
_symmetry_equiv_pos_as_xyz
'x, y, z'
'-x, -y, -z'

loop_
_atom_site_label
_atom_site_type_symbol
_atom_site_fract_x
_atom_site_fract_y
_atom_site_fract_z
_atom_site_U_iso_or_equiv
_atom_site_adp_type
_atom_site_occupancy
_atom_site_symmetry_multiplicity
_atom_site_calc_flag
_atom_site_refinement_flags
C1 C 1.1389(5) 0.7011(4) 0.1212(2) 0.0552(15) Uani 1 1 d .
H1 H 1.1826 0.6830 0.1539 0.066 Uiso 1 1 calc R
C2 C 1.2099(5) 0.7205(4) 0.0651(2) 0.0528(14) Uani 1 1 d .
C3 C 1.3392(5) 0.7066(4) 0.0398(2) 0.0603(16) Uani 1 1 d .
H3 H 1.4094 0.6855 0.0594 0.072 Uiso 1 1 calc R
C4 C 1.3416(5) 0.7307(4) -0.0206(2) 0.0607(16) Uani 1 1 d .
H4 H 1.4155 0.7282 -0.0495 0.073 Uiso 1 1 calc R
C5 C 1.2166(5) 0.7591(4) -0.0317(2) 0.0469(13) Uani 1 1 d .
C6 C 1.1721(5) 0.7880(4) -0.0909(2) 0.0578(16) Uani 1 1 d .
H6A H 1.2288 0.7578 -0.1234 0.069 Uiso 1 1 calc R
H6B H 1.0847 0.7685 -0.0917 0.069 Uiso 1 1 calc R
C7 C 1.3022(7) 0.9172(5) -0.1084(3) 0.105(3) Uani 1 1 d .
H7A H 1.3597 0.8852 -0.1390 0.157 Uiso 1 1 calc R
H7B H 1.3348 0.9091 -0.0698 0.157 Uiso 1 1 calc R
H7C H 1.2979 0.9793 -0.1191 0.157 Uiso 1 1 calc R
C8 C 1.0829(6) 0.9321(4) -0.0582(3) 0.0686(18) Uani 1 1 d .
H8A H 1.0881 0.9951 -0.0673 0.082 Uiso 1 1 calc R
H8B H 1.1135 0.9208 -0.0190 0.082 Uiso 1 1 calc R
C9 C 0.9434(6) 0.9102(4) -0.0531(2) 0.0602(16) Uani 1 1 d .
C10 C 0.8436(7) 0.9517(5) -0.0813(3) 0.082(2) Uani 1 1 d .
H10 H 0.8536 0.9970 -0.1106 0.098 Uiso 1 1 calc R
C11 C 0.7285(7) 0.9160(5) -0.0596(3) 0.082(2) Uani 1 1 d .
H11 H 0.6464 0.9320 -0.0707 0.099 Uiso 1 1 calc R
C12 C 0.7592(6) 0.8507(4) -0.0174(3) 0.0598(16) Uani 1 1 d .
C13 C 0.6879(5) 0.7959(4) 0.0243(2) 0.0579(15) Uani 1 1 d .
H13 H 0.5991 0.7912 0.0228 0.069 Uiso 1 1 calc R
C14 C 0.6705(4) 0.6842(4) 0.0980(2) 0.0412(12) Uani 1 1 d .
C15 C 0.5877(5) 0.7060(4) 0.1513(2) 0.0515(14) Uani 1 1 d .
C16 C 0.5076(6) 0.6428(5) 0.1781(3) 0.0629(17) Uani 1 1 d .
H16 H 0.4518 0.6563 0.2134 0.076 Uiso 1 1 calc R
C17 C 0.5090(6) 0.5605(5) 0.1535(3) 0.0729(19) Uani 1 1 d .
H17 H 0.4533 0.5188 0.1718 0.088 Uiso 1 1 calc R
C18 C 0.5924(6) 0.5390(4) 0.1016(3) 0.0651(17) Uani 1 1 d .
H18 H 0.5928 0.4826 0.0856 0.078 Uiso 1 1 calc R
C19 C 0.6761(5) 0.6001(4) 0.0729(2) 0.0510(14) Uani 1 1 d .
C20 C 0.8267(7) 0.4841(5) 0.0134(3) 0.100(2) Uani 1 1 d .
H20A H 0.8784 0.4776 0.0464 0.150 Uiso 1 1 calc R
H20B H 0.8819 0.4747 -0.0244 0.150 Uiso 1 1 calc R
H20C H 0.7612 0.4411 0.0182 0.150 Uiso 1 1 calc R
C21 C 0.7613(6) 0.5767(4) 0.0136(3) 0.0663(17) Uani 1 1 d .
H21 H 0.8305 0.6188 0.0075 0.080 Uiso 1 1 calc R
C22 C 0.6833(7) 0.5886(6) -0.0391(3) 0.115(3) Uani 1 1 d .
H22A H 0.6426 0.6476 -0.0388 0.172 Uiso 1 1 calc R
H22B H 0.6173 0.5460 -0.0356 0.172 Uiso 1 1 calc R
H22C H 0.7402 0.5798 -0.0765 0.172 Uiso 1 1 calc R
C23 C 0.5512(7) 0.7985(5) 0.2470(3) 0.105(3) Uani 1 1 d .
H23A H 0.5476 0.8583 0.2613 0.158 Uiso 1 1 calc R
H23B H 0.6189 0.7637 0.2641 0.158 Uiso 1 1 calc R
H23C H 0.4687 0.7732 0.2593 0.158 Uiso 1 1 calc R
C24 C 0.5804(6) 0.7987(4) 0.1775(3) 0.0662(17) Uani 1 1 d .
H24 H 0.6662 0.8229 0.1667 0.079 Uiso 1 1 calc R
C25 C 0.4806(7) 0.8612(5) 0.1505(3) 0.099(2) Uani 1 1 d .
H25A H 0.4798 0.9190 0.1678 0.149 Uiso 1 1 calc R
H25B H 0.3955 0.8384 0.1594 0.149 Uiso 1 1 calc R
H25C H 0.5037 0.8655 0.1072 0.149 Uiso 1 1 calc R
C26 C 0.9456(5) 0.6992(4) 0.1899(2) 0.0488(14) Uani 1 1 d .
C27 C 0.9168(5) 0.6138(4) 0.2124(2) 0.0551(15) Uani 1 1 d .
C28 C 0.8636(6) 0.6061(5) 0.2726(3) 0.0726(19) Uani 1 1 d .
H28 H 0.8422 0.5505 0.2886 0.087 Uiso 1 1 calc R
C29 C 0.8417(6) 0.6786(6) 0.3091(3) 0.082(2) Uani 1 1 d .
H29 H 0.8084 0.6717 0.3498 0.098 Uiso 1 1 calc R
C30 C 0.8689(6) 0.7620(5) 0.2857(3) 0.079(2) Uani 1 1 d .
H30 H 0.8508 0.8111 0.3107 0.095 Uiso 1 1 calc R
C31 C 0.9227(5) 0.7739(4) 0.2256(2) 0.0575(15) Uani 1 1 d .
C32 C 0.8623(7) 0.9393(5) 0.2254(3) 0.097(2) Uani 1 1 d .
H32A H 0.8916 0.9948 0.2084 0.145 Uiso 1 1 calc R
H32B H 0.8554 0.9409 0.2689 0.145 Uiso 1 1 calc R
H32C H 0.7784 0.9294 0.2134 0.145 Uiso 1 1 calc R
C33 C 0.9593(7) 0.8647(4) 0.2022(3) 0.0686(18) Uani 1 1 d .
H33 H 0.9638 0.8645 0.1578 0.082 Uiso 1 1 calc R
C34 C 1.0943(7) 0.8835(5) 0.2175(3) 0.098(2) Uani 1 1 d .
H34A H 1.1169 0.9412 0.2019 0.147 Uiso 1 1 calc R
H34B H 1.1574 0.8393 0.1995 0.147 Uiso 1 1 calc R
H34C H 1.0936 0.8819 0.2609 0.147 Uiso 1 1 calc R
C35 C 0.8466(8) 0.4620(5) 0.1869(3) 0.107(3) Uani 1 1 d .
H35A H 0.8718 0.4123 0.1608 0.161 Uiso 1 1 calc R
H35B H 0.7628 0.4873 0.1790 0.161 Uiso 1 1 calc R
H35C H 0.8416 0.4425 0.2286 0.161 Uiso 1 1 calc R
C36 C 0.9481(7) 0.5323(4) 0.1745(3) 0.0741(19) Uani 1 1 d .
H36 H 0.9516 0.5508 0.1316 0.089 Uiso 1 1 calc R
C37 C 1.0831(7) 0.4886(5) 0.1839(3) 0.105(3) Uani 1 1 d .
H37A H 1.1017 0.4375 0.1585 0.158 Uiso 1 1 calc R
H37B H 1.0827 0.4708 0.2257 0.158 Uiso 1 1 calc R
H37C H 1.1489 0.5305 0.1732 0.158 Uiso 1 1 calc R
N1 N 1.0122(4) 0.7080(3) 0.12807(17) 0.0461(11) Uani 1 1 d .
N2 N 1.1367(4) 0.7543(3) 0.02231(17) 0.0424(10) Uani 1 1 d .
N3 N 1.1703(5) 0.8832(4) -0.1040(2) 0.0690(15) Uani 1 1 d .
N4 N 0.8910(4) 0.8473(3) -0.01451(18) 0.0487(11) Uani 1 1 d .
N5 N 0.7447(4) 0.7518(3) 0.06503(18) 0.0437(11) Uani 1 1 d .
Pd1 Pd 0.94538(4) 0.76483(3) 0.050792(16) 0.03901(13) Uani 1 1 d .
C38 C 0.0771(6) 0.3845(4) 0.3647(2) 0.0540(15) Uani 1 1 d .
H38 H 0.0702 0.4176 0.3292 0.065 Uiso 1 1 calc R
C39 C -0.0159(5) 0.3991(4) 0.4150(2) 0.0513(14) Uani 1 1 d .
C40 C -0.1099(6) 0.4656(4) 0.4335(3) 0.0626(16) Uani 1 1 d .
H40 H -0.1386 0.5130 0.4101 0.075 Uiso 1 1 calc R
C41 C -0.1523(5) 0.4472(4) 0.4936(3) 0.0619(16) Uani 1 1 d .
H41 H -0.2162 0.4804 0.5183 0.074 Uiso 1 1 calc R
C42 C -0.0836(5) 0.3707(4) 0.5115(2) 0.0519(14) Uani 1 1 d .
C43 C -0.0887(6) 0.3282(4) 0.5737(2) 0.0673(18) Uani 1 1 d .
H43A H -0.0035 0.3003 0.5785 0.081 Uiso 1 1 calc R
H43B H -0.1085 0.3740 0.6041 0.081 Uiso 1 1 calc R
C44 C -0.1997(7) 0.2332(5) 0.6482(3) 0.115(3) Uani 1 1 d .
H44A H -0.2643 0.1897 0.6549 0.173 Uiso 1 1 calc R
H44B H -0.2264 0.2834 0.6737 0.173 Uiso 1 1 calc R
H44C H -0.1175 0.2075 0.6579 0.173 Uiso 1 1 calc R
C45 C -0.1539(6) 0.1861(5) 0.5422(3) 0.074(2) Uani 1 1 d .
H45A H -0.2221 0.1446 0.5508 0.089 Uiso 1 1 calc R
H45B H -0.1564 0.2083 0.5009 0.089 Uiso 1 1 calc R
C46 C -0.0261(6) 0.1364(4) 0.5447(3) 0.0620(16) Uani 1 1 d .
C47 C -0.0021(7) 0.0582(5) 0.5771(3) 0.085(2) Uani 1 1 d .
H47 H -0.0634 0.0280 0.6030 0.102 Uiso 1 1 calc R
C48 C 0.1284(7) 0.0337(4) 0.5640(3) 0.085(2) Uani 1 1 d .
H48 H 0.1725 -0.0156 0.5796 0.103 Uiso 1 1 calc R
C49 C 0.1819(6) 0.0966(4) 0.5229(3) 0.0634(17) Uani 1 1 d .
C50 C 0.3037(6) 0.1070(4) 0.4883(3) 0.0607(16) Uani 1 1 d .
H50 H 0.3755 0.0699 0.4955 0.073 Uiso 1 1 calc R
C51 C 0.4484(5) 0.1888(4) 0.4238(3) 0.0526(14) Uani 1 1 d .
C52 C 0.5150(6) 0.1456(4) 0.3731(3) 0.0597(16) Uani 1 1 d .
C53 C 0.6444(7) 0.1622(5) 0.3560(3) 0.080(2) Uani 1 1 d .
H53 H 0.6913 0.1338 0.3225 0.096 Uiso 1 1 calc R
C54 C 0.7030(7) 0.2199(5) 0.3880(4) 0.090(2) Uani 1 1 d .
H54 H 0.7905 0.2302 0.3761 0.108 Uiso 1 1 calc R
C55 C 0.6376(6) 0.2636(4) 0.4374(3) 0.078(2) Uani 1 1 d .
H55 H 0.6809 0.3030 0.4582 0.094 Uiso 1 1 calc R
C56 C 0.5077(6) 0.2494(4) 0.4565(3) 0.0571(15) Uani 1 1 d .
C57 C 0.4696(7) 0.2479(5) 0.5714(3) 0.110(3) Uani 1 1 d .
H57A H 0.4224 0.2775 0.6060 0.164 Uiso 1 1 calc R
H57B H 0.5618 0.2492 0.5732 0.164 Uiso 1 1 calc R
H57C H 0.4459 0.1873 0.5714 0.164 Uiso 1 1 calc R
C58 C 0.4361(6) 0.2949(4) 0.5134(3) 0.0701(18) Uani 1 1 d .
H58 H 0.3423 0.2908 0.5123 0.084 Uiso 1 1 calc R
C59 C 0.4612(8) 0.3915(5) 0.5156(3) 0.104(3) Uani 1 1 d .
H59A H 0.4380 0.4211 0.4793 0.156 Uiso 1 1 calc R
H59B H 0.5521 0.3977 0.5182 0.156 Uiso 1 1 calc R
H59C H 0.4096 0.4176 0.5505 0.156 Uiso 1 1 calc R
C60 C 0.4661(9) -0.0137(5) 0.3665(3) 0.125(3) Uani 1 1 d .
H60A H 0.4212 -0.0543 0.3451 0.188 Uiso 1 1 calc R
H60B H 0.4309 -0.0137 0.4087 0.188 Uiso 1 1 calc R
H60C H 0.5575 -0.0317 0.3626 0.188 Uiso 1 1 calc R
C61 C 0.4486(7) 0.0792(5) 0.3396(3) 0.084(2) Uani 1 1 d .
H61 H 0.3548 0.0962 0.3453 0.101 Uiso 1 1 calc R
C62 C 0.4936(8) 0.0786(5) 0.2707(3) 0.112(3) Uani 1 1 d .
H62A H 0.4476 0.0355 0.2520 0.168 Uiso 1 1 calc R
H62B H 0.5858 0.0634 0.2635 0.168 Uiso 1 1 calc R
H62C H 0.4756 0.1364 0.2536 0.168 Uiso 1 1 calc R
C63 C 0.2533(6) 0.3074(4) 0.3084(2) 0.0535(15) Uani 1 1 d .
C64 C 0.2036(6) 0.2529(4) 0.2666(3) 0.0644(17) Uani 1 1 d .
C65 C 0.2740(8) 0.2431(5) 0.2101(3) 0.085(2) Uani 1 1 d .
H65 H 0.2432 0.2078 0.1819 0.102 Uiso 1 1 calc R
C66 C 0.3876(9) 0.2838(5) 0.1941(3) 0.091(2) Uani 1 1 d .
H66 H 0.4329 0.2764 0.1554 0.109 Uiso 1 1 calc R
C67 C 0.4354(7) 0.3357(4) 0.2352(3) 0.078(2) Uani 1 1 d .
H67 H 0.5141 0.3619 0.2239 0.094 Uiso 1 1 calc R
C68 C 0.3695(6) 0.3505(4) 0.2936(2) 0.0590(16) Uani 1 1 d .
C69 C 0.5621(6) 0.4230(5) 0.3284(3) 0.103(3) Uani 1 1 d .
H69A H 0.5846 0.4633 0.3577 0.154 Uiso 1 1 calc R
H69B H 0.5891 0.4453 0.2881 0.154 Uiso 1 1 calc R
H69C H 0.6054 0.3658 0.3338 0.154 Uiso 1 1 calc R
C70 C 0.4150(6) 0.4145(4) 0.3371(3) 0.0677(18) Uani 1 1 d .
H70 H 0.3909 0.3913 0.3784 0.081 Uiso 1 1 calc R
C71 C 0.3463(7) 0.5068(4) 0.3331(3) 0.087(2) Uani 1 1 d .
H71A H 0.3761 0.5452 0.3617 0.131 Uiso 1 1 calc R
H71B H 0.2536 0.5024 0.3424 0.131 Uiso 1 1 calc R
H71C H 0.3660 0.5309 0.2927 0.131 Uiso 1 1 calc R
C72 C 0.0967(9) 0.1116(6) 0.2954(5) 0.192(6) Uani 1 1 d .
H72A H 0.0139 0.0859 0.3057 0.288 Uiso 1 1 calc R
H72B H 0.1468 0.1036 0.3289 0.288 Uiso 1 1 calc R
H72C H 0.1433 0.0831 0.2601 0.288 Uiso 1 1 calc R
C73 C 0.0753(8) 0.2076(5) 0.2823(3) 0.090(2) Uani 1 1 d .
H73 H 0.0288 0.2351 0.3192 0.108 Uiso 1 1 calc R
C74 C -0.0127(8) 0.2180(6) 0.2336(5) 0.165(5) Uani 1 1 d .
H74A H -0.0287 0.2800 0.2246 0.247 Uiso 1 1 calc R
H74B H -0.0940 0.1921 0.2474 0.247 Uiso 1 1 calc R
H74C H 0.0283 0.1884 0.1976 0.247 Uiso 1 1 calc R
N6 N 0.1738(4) 0.3253(3) 0.36623(17) 0.0455(11) Uani 1 1 d .
N7 N -0.0015(4) 0.3408(3) 0.46328(18) 0.0481(11) Uani 1 1 d .
N8 N -0.1856(5) 0.2623(4) 0.5842(2) 0.0779(16) Uani 1 1 d .
N9 N 0.0864(4) 0.1600(3) 0.51222(19) 0.0554(12) Uani 1 1 d .
N10 N 0.3162(4) 0.1684(3) 0.44628(19) 0.0510(11) Uani 1 1 d .
Pd2 Pd 0.14554(4) 0.24886(3) 0.446717(17) 0.04456(14) Uani 1 1 d .

loop_
_atom_site_aniso_label
_atom_site_aniso_U_11
_atom_site_aniso_U_22
_atom_site_aniso_U_33
_atom_site_aniso_U_23
_atom_site_aniso_U_13
_atom_site_aniso_U_12
C1 0.048(4) 0.075(4) 0.043(3) 0.012(3) -0.012(3) 0.000(3)
C2 0.045(3) 0.069(4) 0.047(3) 0.005(3) -0.008(3) -0.014(3)
C3 0.038(3) 0.083(5) 0.060(4) 0.004(3) -0.006(3) -0.010(3)
C4 0.044(4) 0.078(4) 0.057(4) 0.003(3) 0.007(3) -0.008(3)
C5 0.042(3) 0.056(4) 0.041(3) 0.002(3) 0.002(2) -0.007(3)
C6 0.056(4) 0.072(5) 0.042(3) -0.002(3) 0.005(3) -0.003(3)
C7 0.078(5) 0.114(6) 0.115(6) 0.043(5) 0.021(4) -0.031(5)
C8 0.078(5) 0.057(4) 0.068(4) 0.024(3) 0.000(3) -0.012(4)
C9 0.069(4) 0.061(4) 0.050(3) 0.011(3) -0.004(3) -0.003(3)
C10 0.089(5) 0.084(5) 0.068(4) 0.039(4) -0.004(4) 0.003(4)
C11 0.073(5) 0.097(6) 0.076(5) 0.032(4) -0.022(4) 0.020(4)
C12 0.054(4) 0.069(4) 0.056(4) 0.016(3) -0.011(3) 0.005(3)
C13 0.039(3) 0.076(4) 0.059(4) 0.005(3) -0.010(3) 0.000(3)
C14 0.029(3) 0.052(4) 0.043(3) 0.000(3) -0.009(2) -0.003(2)
C15 0.042(3) 0.061(4) 0.053(3) 0.005(3) -0.010(3) -0.008(3)
C16 0.058(4) 0.074(5) 0.053(4) 0.006(3) 0.002(3) -0.004(4)
C17 0.051(4) 0.084(5) 0.082(5) 0.028(4) -0.001(3) -0.019(4)
C18 0.058(4) 0.047(4) 0.092(5) 0.000(3) -0.014(4) -0.007(3)
C19 0.042(3) 0.056(4) 0.054(3) -0.001(3) -0.006(3) -0.004(3)
C20 0.079(5) 0.092(6) 0.125(6) -0.042(5) 0.001(5) 0.008(4)
C21 0.057(4) 0.069(5) 0.071(4) -0.021(3) 0.000(3) -0.003(3)
C22 0.098(6) 0.174(9) 0.065(5) -0.027(5) -0.002(4) 0.036(6)
C23 0.091(6) 0.147(7) 0.074(5) -0.034(5) 0.017(4) -0.017(5)
C24 0.058(4) 0.082(5) 0.058(4) -0.019(3) 0.002(3) -0.012(4)
C25 0.095(6) 0.076(5) 0.124(6) -0.029(5) -0.006(5) 0.011(4)
C26 0.039(3) 0.067(4) 0.039(3) 0.017(3) -0.006(2) -0.003(3)
C27 0.047(3) 0.072(4) 0.045(3) 0.018(3) -0.005(3) -0.003(3)
C28 0.070(4) 0.087(5) 0.059(4) 0.025(4) -0.001(3) -0.014(4)
C29 0.078(5) 0.116(7) 0.047(4) 0.024(4) 0.005(3) -0.003(5)
C30 0.093(5) 0.083(5) 0.056(4) 0.000(4) 0.006(4) 0.005(4)
C31 0.057(4) 0.069(4) 0.045(3) 0.005(3) -0.002(3) -0.005(3)
C32 0.112(6) 0.075(5) 0.108(6) -0.012(4) -0.032(5) -0.006(5)
C33 0.099(5) 0.065(5) 0.043(3) 0.004(3) -0.010(3) -0.008(4)
C34 0.096(6) 0.098(6) 0.098(6) 0.022(5) 0.004(5) -0.026(5)
C35 0.124(7) 0.076(5) 0.122(7) 0.023(5) -0.013(5) -0.024(5)
C36 0.095(5) 0.070(5) 0.056(4) 0.020(3) -0.004(4) -0.007(4)
C37 0.102(6) 0.092(6) 0.107(6) 0.021(5) 0.027(5) 0.020(5)
N1 0.040(3) 0.061(3) 0.036(2) 0.010(2) -0.0019(19) -0.006(2)
N2 0.043(3) 0.046(3) 0.038(2) 0.002(2) -0.001(2) -0.010(2)
N3 0.067(4) 0.077(4) 0.058(3) 0.021(3) 0.009(3) -0.003(3)
N4 0.047(3) 0.053(3) 0.044(2) 0.011(2) -0.001(2) -0.004(2)
N5 0.035(2) 0.055(3) 0.041(2) 0.003(2) -0.005(2) -0.005(2)
Pd1 0.0373(2) 0.0447(3) 0.0345(2) 0.00478(18) -0.00258(17) -0.00457(19)
C38 0.067(4) 0.049(4) 0.047(3) 0.011(3) -0.012(3) -0.003(3)
C39 0.054(4) 0.056(4) 0.045(3) 0.005(3) -0.008(3) -0.003(3)
C40 0.058(4) 0.062(4) 0.067(4) 0.009(3) -0.012(3) 0.005(3)
C41 0.047(4) 0.060(4) 0.075(4) -0.004(3) 0.000(3) 0.007(3)
C42 0.041(3) 0.062(4) 0.051(3) -0.001(3) -0.004(3) -0.003(3)
C43 0.065(4) 0.091(5) 0.043(3) 0.003(3) 0.001(3) 0.004(4)
C44 0.106(6) 0.145(8) 0.082(5) 0.043(5) 0.030(4) -0.004(5)
C45 0.058(4) 0.089(5) 0.078(5) 0.033(4) -0.011(3) -0.022(4)
C46 0.060(4) 0.071(5) 0.056(4) 0.020(3) -0.011(3) -0.010(3)
C47 0.091(6) 0.078(5) 0.084(5) 0.037(4) -0.001(4) -0.017(4)
C48 0.090(6) 0.068(5) 0.094(5) 0.042(4) -0.002(4) -0.007(4)
C49 0.068(4) 0.058(4) 0.064(4) 0.020(3) -0.011(3) -0.002(3)
C50 0.063(4) 0.052(4) 0.067(4) 0.005(3) -0.012(3) 0.005(3)
C51 0.045(3) 0.049(4) 0.062(4) 0.003(3) -0.004(3) 0.008(3)
C52 0.056(4) 0.055(4) 0.063(4) -0.001(3) 0.002(3) 0.012(3)
C53 0.069(5) 0.083(5) 0.079(5) -0.007(4) 0.016(4) 0.012(4)
C54 0.056(5) 0.109(7) 0.098(6) 0.006(5) 0.010(4) 0.003(4)
C55 0.060(5) 0.081(5) 0.095(5) -0.003(4) -0.021(4) -0.001(4)
C56 0.046(4) 0.052(4) 0.072(4) 0.002(3) -0.010(3) 0.011(3)
C57 0.112(7) 0.135(7) 0.074(5) 0.007(5) 0.006(4) 0.015(5)
C58 0.054(4) 0.076(5) 0.081(5) -0.021(4) -0.010(3) -0.002(3)
C59 0.120(7) 0.088(6) 0.107(6) -0.032(5) -0.026(5) 0.005(5)
C60 0.193(10) 0.074(6) 0.103(6) -0.021(5) 0.015(6) -0.028(6)
C61 0.088(5) 0.074(5) 0.086(5) -0.018(4) 0.001(4) 0.014(4)
C62 0.157(8) 0.099(6) 0.073(5) -0.021(4) -0.012(5) 0.037(5)
C63 0.074(4) 0.046(4) 0.037(3) 0.007(3) 0.003(3) 0.008(3)
C64 0.087(5) 0.060(4) 0.045(3) 0.004(3) -0.008(3) 0.001(4)
C65 0.125(7) 0.076(5) 0.052(4) -0.001(4) 0.000(4) -0.007(5)
C66 0.132(7) 0.086(6) 0.046(4) 0.000(4) 0.013(4) 0.020(5)
C67 0.079(5) 0.077(5) 0.068(4) 0.023(4) 0.026(4) 0.000(4)
C68 0.070(4) 0.051(4) 0.051(3) 0.013(3) 0.008(3) -0.002(3)
C69 0.073(5) 0.121(7) 0.117(6) 0.016(5) -0.015(4) -0.026(5)
C70 0.068(4) 0.075(5) 0.058(4) 0.011(3) 0.001(3) -0.016(4)
C71 0.091(5) 0.068(5) 0.100(5) -0.013(4) 0.004(4) -0.010(4)
C72 0.164(10) 0.125(9) 0.315(15) 0.124(9) -0.123(10) -0.077(7)
C73 0.115(6) 0.090(6) 0.067(4) -0.014(4) -0.006(4) -0.038(5)
C74 0.118(8) 0.176(10) 0.216(11) 0.096(9) -0.085(8) -0.041(7)
N6 0.050(3) 0.044(3) 0.041(2) 0.006(2) -0.003(2) -0.001(2)
N7 0.045(3) 0.051(3) 0.046(3) 0.006(2) -0.001(2) 0.004(2)
N8 0.054(3) 0.101(5) 0.074(4) 0.033(3) 0.007(3) -0.012(3)
N9 0.050(3) 0.059(3) 0.057(3) 0.019(2) -0.005(2) -0.009(3)
N10 0.049(3) 0.047(3) 0.056(3) 0.004(2) -0.007(2) 0.001(2)
Pd2 0.0455(3) 0.0470(3) 0.0406(2) 0.0060(2) -0.00402(19) -0.0037(2)

loop_
_atom_type_symbol
_atom_type_description
_atom_type_scat_dispersion_real
_atom_type_scat_dispersion_imag
_atom_type_scat_source
C C 0.0033 0.0016 'International Tables Vol C Tables 4.2.6.8 and 6.1.1.4'
H H 0.0000 0.0000 'International Tables Vol C Tables 4.2.6.8 and 6.1.1.4'
N N 0.0061 0.0033 'International Tables Vol C Tables 4.2.6.8 and 6.1.1.4'
Pd Pd -0.9988 1.0072 'International Tables Vol C Tables 4.2.6.8 and 6.1.1.4'

loop_
_geom_angle_atom_site_label_1
_geom_angle_atom_site_label_2
_geom_angle_atom_site_label_3
_geom_angle
N1 C1 C2 120.5(5)
N1 C1 H1 119.8
C2 C1 H1 119.8
N2 C2 C3 110.0(5)
N2 C2 C1 114.7(5)
C3 C2 C1 135.0(5)
C4 C3 C2 105.4(5)
C4 C3 H3 127.3
C2 C3 H3 127.3
C3 C4 C5 109.3(5)
C3 C4 H4 125.4
C5 C4 H4 125.4
N2 C5 C4 107.4(4)
N2 C5 C6 124.6(5)
C4 C5 C6 127.9(5)
N3 C6 C5 115.8(5)
N3 C6 H6A 108.3
C5 C6 H6A 108.3
N3 C6 H6B 108.3
C5 C6 H6B 108.3
H6A C6 H6B 107.4
N3 C7 H7A 109.5
N3 C7 H7B 109.5
H7A C7 H7B 109.5
N3 C7 H7C 109.5
H7A C7 H7C 109.5
H7B C7 H7C 109.5
N3 C8 C9 115.2(5)
N3 C8 H8A 108.5
C9 C8 H8A 108.5
N3 C8 H8B 108.5
C9 C8 H8B 108.5
H8A C8 H8B 107.5
N4 C9 C10 107.9(5)
N4 C9 C8 123.4(5)
C10 C9 C8 128.5(6)
C11 C10 C9 109.3(6)
C11 C10 H10 125.3
C9 C10 H10 125.3
C10 C11 C12 105.8(6)
C10 C11 H11 127.1
C12 C11 H11 127.1
N4 C12 C11 109.1(5)
N4 C12 C13 115.3(5)
C11 C12 C13 135.4(6)
N5 C13 C12 120.2(5)
N5 C13 H13 119.9
C12 C13 H13 119.9
C19 C14 C15 121.8(5)
C19 C14 N5 118.3(4)
C15 C14 N5 119.8(5)
C16 C15 C14 118.4(5)
C16 C15 C24 120.2(5)
C14 C15 C24 121.3(5)
C17 C16 C15 120.9(6)
C17 C16 H16 119.5
C15 C16 H16 119.5
C16 C17 C18 120.3(6)
C16 C17 H17 119.9
C18 C17 H17 119.9
C17 C18 C19 121.3(6)
C17 C18 H18 119.4
C19 C18 H18 119.4
C18 C19 C14 117.3(5)
C18 C19 C21 120.2(5)
C14 C19 C21 122.3(5)
C21 C20 H20A 109.5
C21 C20 H20B 109.5
H20A C20 H20B 109.5
C21 C20 H20C 109.5
H20A C20 H20C 109.5
H20B C20 H20C 109.5
C22 C21 C20 110.0(6)
C22 C21 C19 110.4(5)
C20 C21 C19 113.8(5)
C22 C21 H21 107.4
C20 C21 H21 107.4
C19 C21 H21 107.4
C21 C22 H22A 109.5
C21 C22 H22B 109.5
H22A C22 H22B 109.5
C21 C22 H22C 109.5
H22A C22 H22C 109.5
H22B C22 H22C 109.5
C24 C23 H23A 109.5
C24 C23 H23B 109.5
H23A C23 H23B 109.5
C24 C23 H23C 109.5
H23A C23 H23C 109.5
H23B C23 H23C 109.5
C15 C24 C25 112.1(5)
C15 C24 C23 112.8(5)
C25 C24 C23 109.6(6)
C15 C24 H24 107.4
C25 C24 H24 107.4
C23 C24 H24 107.4
C24 C25 H25A 109.5
C24 C25 H25B 109.5
H25A C25 H25B 109.5
C24 C25 H25C 109.5
H25A C25 H25C 109.5
H25B C25 H25C 109.5
C31 C26 C27 122.6(5)
C31 C26 N1 118.8(5)
C27 C26 N1 118.4(5)
C28 C27 C26 117.4(6)
C28 C27 C36 120.1(6)
C26 C27 C36 122.3(5)
C29 C28 C27 121.2(6)
C29 C28 H28 119.4
C27 C28 H28 119.4
C28 C29 C30 120.2(6)
C28 C29 H29 119.9
C30 C29 H29 119.9
C29 C30 C31 121.2(6)
C29 C30 H30 119.4
C31 C30 H30 119.4
C26 C31 C30 117.3(6)
C26 C31 C33 122.4(5)
C30 C31 C33 120.2(6)
C33 C32 H32A 109.5
C33 C32 H32B 109.5
H32A C32 H32B 109.5
C33 C32 H32C 109.5
H32A C32 H32C 109.5
H32B C32 H32C 109.5
C31 C33 C32 114.1(6)
C31 C33 C34 110.3(5)
C32 C33 C34 109.4(6)
C31 C33 H33 107.6
C32 C33 H33 107.6
C34 C33 H33 107.6
C33 C34 H34A 109.5
C33 C34 H34B 109.5
H34A C34 H34B 109.5
C33 C34 H34C 109.5
H34A C34 H34C 109.5
H34B C34 H34C 109.5
C36 C35 H35A 109.5
C36 C35 H35B 109.5
H35A C35 H35B 109.5
C36 C35 H35C 109.5
H35A C35 H35C 109.5
H35B C35 H35C 109.5
C27 C36 C35 113.8(6)
C27 C36 C37 111.0(6)
C35 C36 C37 108.4(6)
C27 C36 H36 107.8
C35 C36 H36 107.8
C37 C36 H36 107.8
C36 C37 H37A 109.5
C36 C37 H37B 109.5
H37A C37 H37B 109.5
C36 C37 H37C 109.5
H37A C37 H37C 109.5
H37B C37 H37C 109.5
C1 N1 C26 117.0(4)
C1 N1 Pd1 110.3(3)
C26 N1 Pd1 130.2(3)
C2 N2 C5 107.8(4)
C2 N2 Pd1 113.8(3)
C5 N2 Pd1 137.5(3)
C8 N3 C6 111.0(4)
C8 N3 C7 109.5(5)
C6 N3 C7 111.8(5)
C9 N4 C12 107.9(5)
C9 N4 Pd1 138.5(4)
C12 N4 Pd1 113.0(3)
C13 N5 C14 115.9(4)
C13 N5 Pd1 110.8(3)
C14 N5 Pd1 130.0(3)
N2 Pd1 N4 98.28(17)
N2 Pd1 N1 80.30(16)
N4 Pd1 N1 165.85(17)
N2 Pd1 N5 166.05(16)
N4 Pd1 N5 80.38(17)
N1 Pd1 N5 104.36(16)
N6 C38 C39 121.3(5)
N6 C38 H38 119.3
C39 C38 H38 119.3
C40 C39 C38 135.9(5)
C40 C39 N7 109.3(5)
C38 C39 N7 113.9(5)
C41 C40 C39 106.0(5)
C41 C40 H40 127.0
C39 C40 H40 127.0
C40 C41 C42 108.8(5)
C40 C41 H41 125.6
C42 C41 H41 125.6
N7 C42 C41 108.3(5)
N7 C42 C43 123.1(5)
C41 C42 C43 128.5(5)
N8 C43 C42 112.6(5)
N8 C43 H43A 109.1
C42 C43 H43A 109.1
N8 C43 H43B 109.1
C42 C43 H43B 109.1
H43A C43 H43B 107.8
N8 C44 H44A 109.5
N8 C44 H44B 109.5
H44A C44 H44B 109.5
N8 C44 H44C 109.5
H44A C44 H44C 109.5
H44B C44 H44C 109.5
C46 C45 N8 116.7(5)
C46 C45 H45A 108.1
N8 C45 H45A 108.1
C46 C45 H45B 108.1
N8 C45 H45B 108.1
H45A C45 H45B 107.3
N9 C46 C47 109.2(6)
N9 C46 C45 123.4(5)
C47 C46 C45 127.4(6)
C48 C47 C46 107.5(6)
C48 C47 H47 126.2
C46 C47 H47 126.2
C47 C48 C49 106.7(6)
C47 C48 H48 126.6
C49 C48 H48 126.6
N9 C49 C48 109.2(6)
N9 C49 C50 114.7(5)
C48 C49 C50 135.9(6)
N10 C50 C49 120.0(5)
N10 C50 H50 120.0
C49 C50 H50 120.0
C52 C51 C56 122.1(5)
C52 C51 N10 120.3(5)
C56 C51 N10 117.5(5)
C53 C52 C51 118.4(6)
C53 C52 C61 120.9(6)
C51 C52 C61 120.7(6)
C54 C53 C52 119.8(6)
C54 C53 H53 120.1
C52 C53 H53 120.1
C53 C54 C55 122.1(7)
C53 C54 H54 119.0
C55 C54 H54 119.0
C54 C55 C56 120.5(7)
C54 C55 H55 119.8
C56 C55 H55 119.8
C55 C56 C51 117.1(6)
C55 C56 C58 120.5(6)
C51 C56 C58 122.2(5)
C58 C57 H57A 109.5
C58 C57 H57B 109.5
H57A C57 H57B 109.5
C58 C57 H57C 109.5
H57A C57 H57C 109.5
H57B C57 H57C 109.5
C59 C58 C57 109.8(6)
C59 C58 C56 112.9(6)
C57 C58 C56 111.6(5)
C59 C58 H58 107.4
C57 C58 H58 107.4
C56 C58 H58 107.4
C58 C59 H59A 109.5
C58 C59 H59B 109.5
H59A C59 H59B 109.5
C58 C59 H59C 109.5
H59A C59 H59C 109.5
H59B C59 H59C 109.5
C61 C60 H60A 109.5
C61 C60 H60B 109.5
H60A C60 H60B 109.5
C61 C60 H60C 109.5
H60A C60 H60C 109.5
H60B C60 H60C 109.5
C52 C61 C60 111.0(6)
C52 C61 C62 113.5(6)
C60 C61 C62 110.0(6)
C52 C61 H61 107.3
C60 C61 H61 107.3
C62 C61 H61 107.3
C61 C62 H62A 109.5
C61 C62 H62B 109.5
H62A C62 H62B 109.5
C61 C62 H62C 109.5
H62A C62 H62C 109.5
H62B C62 H62C 109.5
C68 C63 C64 122.2(5)
C68 C63 N6 119.4(5)
C64 C63 N6 118.2(5)
C65 C64 C63 117.6(6)
C65 C64 C73 120.2(6)
C63 C64 C73 122.2(5)
C66 C65 C64 121.8(7)
C66 C65 H65 119.1
C64 C65 H65 119.1
C65 C66 C67 120.1(6)
C65 C66 H66 120.0
C67 C66 H66 120.0
C66 C67 C68 122.2(6)
C66 C67 H67 118.9
C68 C67 H67 118.9
C67 C68 C63 116.2(6)
C67 C68 C70 122.4(6)
C63 C68 C70 121.2(5)
C70 C69 H69A 109.5
C70 C69 H69B 109.5
H69A C69 H69B 109.5
C70 C69 H69C 109.5
H69A C69 H69C 109.5
H69B C69 H69C 109.5
C68 C70 C69 113.6(5)
C68 C70 C71 111.7(5)
C69 C70 C71 109.2(5)
C68 C70 H70 107.3
C69 C70 H70 107.3
C71 C70 H70 107.3
C70 C71 H71A 109.5
C70 C71 H71B 109.5
H71A C71 H71B 109.5
C70 C71 H71C 109.5
H71A C71 H71C 109.5
H71B C71 H71C 109.5
C73 C72 H72A 109.5
C73 C72 H72B 109.5
H72A C72 H72B 109.5
C73 C72 H72C 109.5
H72A C72 H72C 109.5
H72B C72 H72C 109.5
C72 C73 C74 108.0(7)
C72 C73 C64 112.0(7)
C74 C73 C64 113.6(6)
C72 C73 H73 107.7
C74 C73 H73 107.7
C64 C73 H73 107.7
C73 C74 H74A 109.5
C73 C74 H74B 109.5
H74A C74 H74B 109.5
C73 C74 H74C 109.5
H74A C74 H74C 109.5
H74B C74 H74C 109.5
C38 N6 C63 115.8(4)
C38 N6 Pd2 109.9(3)
C63 N6 Pd2 131.3(3)
C42 N7 C39 107.6(4)
C42 N7 Pd2 137.5(4)
C39 N7 Pd2 114.2(3)
C43 N8 C44 109.9(5)
C43 N8 C45 111.6(5)
C44 N8 C45 111.9(5)
C46 N9 C49 107.4(5)
C46 N9 Pd2 138.4(4)
C49 N9 Pd2 113.5(4)
C50 N10 C51 115.8(5)
C50 N10 Pd2 111.3(4)
C51 N10 Pd2 128.7(3)
N7 Pd2 N9 98.56(18)
N7 Pd2 N10 166.14(17)
N9 Pd2 N10 80.07(18)
N7 Pd2 N6 79.96(17)
N9 Pd2 N6 165.25(17)
N10 Pd2 N6 104.85(17)

loop_
_geom_bond_atom_site_label_1
_geom_bond_atom_site_label_2
_geom_bond_distance
C1 N1 1.296(6)
C1 C2 1.395(7)
C1 H1 0.9300
C2 N2 1.359(6)
C2 C3 1.386(7)
C3 C4 1.376(7)
C3 H3 0.9300
C4 C5 1.387(7)
C4 H4 0.9300
C5 N2 1.366(6)
C5 C6 1.495(7)
C6 N3 1.456(7)
C6 H6A 0.9700
C6 H6B 0.9700
C7 N3 1.477(8)
C7 H7A 0.9600
C7 H7B 0.9600
C7 H7C 0.9600
C8 N3 1.452(7)
C8 C9 1.489(8)
C8 H8A 0.9700
C8 H8B 0.9700
C9 N4 1.352(6)
C9 C10 1.385(8)
C10 C11 1.363(8)
C10 H10 0.9300
C11 C12 1.394(7)
C11 H11 0.9300
C12 N4 1.370(6)
C12 C13 1.394(7)
C13 N5 1.289(6)
C13 H13 0.9300
C14 C19 1.392(7)
C14 C15 1.399(7)
C14 N5 1.443(6)
C15 C16 1.374(7)
C15 C24 1.520(8)
C16 C17 1.366(8)
C16 H16 0.9300
C17 C18 1.377(8)
C17 H17 0.9300
C18 C19 1.389(7)
C18 H18 0.9300
C19 C21 1.521(7)
C20 C21 1.513(8)
C20 H20A 0.9600
C20 H20B 0.9600
C20 H20C 0.9600
C21 C22 1.504(8)
C21 H21 0.9800
C22 H22A 0.9600
C22 H22B 0.9600
C22 H22C 0.9600
C23 C24 1.531(8)
C23 H23A 0.9600
C23 H23B 0.9600
C23 H23C 0.9600
C24 C25 1.525(8)
C24 H24 0.9800
C25 H25A 0.9600
C25 H25B 0.9600
C25 H25C 0.9600
C26 C31 1.382(7)
C26 C27 1.405(7)
C26 N1 1.460(6)
C27 C28 1.382(7)
C27 C36 1.500(8)
C28 C29 1.364(8)
C28 H28 0.9300
C29 C30 1.380(8)
C29 H29 0.9300
C30 C31 1.388(7)
C30 H30 0.9300
C31 C33 1.504(8)
C32 C33 1.512(8)
C32 H32A 0.9600
C32 H32B 0.9600
C32 H32C 0.9600
C33 C34 1.524(8)
C33 H33 0.9800
C34 H34A 0.9600
C34 H34B 0.9600
C34 H34C 0.9600
C35 C36 1.532(8)
C35 H35A 0.9600
C35 H35B 0.9600
C35 H35C 0.9600
C36 C37 1.543(9)
C36 H36 0.9800
C37 H37A 0.9600
C37 H37B 0.9600
C37 H37C 0.9600
N1 Pd1 2.076(4)
N2 Pd1 1.995(4)
N4 Pd1 2.000(4)
N5 Pd1 2.078(4)
C38 N6 1.302(6)
C38 C39 1.386(7)
C38 H38 0.9300
C39 C40 1.383(7)
C39 N7 1.387(6)
C40 C41 1.376(7)
C40 H40 0.9300
C41 C42 1.394(7)
C41 H41 0.9300
C42 N7 1.345(6)
C42 C43 1.502(7)
C43 N8 1.449(7)
C43 H43A 0.9700
C43 H43B 0.9700
C44 N8 1.468(7)
C44 H44A 0.9600
C44 H44B 0.9600
C44 H44C 0.9600
C45 C46 1.484(8)
C45 N8 1.488(8)
C45 H45A 0.9700
C45 H45B 0.9700
C46 N9 1.350(6)
C46 C47 1.392(8)
C47 C48 1.373(9)
C47 H47 0.9300
C48 C49 1.389(8)
C48 H48 0.9300
C49 N9 1.370(7)
C49 C50 1.403(8)
C50 N10 1.298(6)
C50 H50 0.9300
C51 C52 1.393(7)
C51 C56 1.397(7)
C51 N10 1.442(6)
C52 C53 1.380(8)
C52 C61 1.508(8)
C53 C54 1.355(9)
C53 H53 0.9300
C54 C55 1.370(9)
C54 H54 0.9300
C55 C56 1.383(8)
C55 H55 0.9300
C56 C58 1.530(8)
C57 C58 1.522(8)
C57 H57A 0.9600
C57 H57B 0.9600
C57 H57C 0.9600
C58 C59 1.498(8)
C58 H58 0.9800
C59 H59A 0.9600
C59 H59B 0.9600
C59 H59C 0.9600
C60 C61 1.519(9)
C60 H60A 0.9600
C60 H60B 0.9600
C60 H60C 0.9600
C61 C62 1.539(8)
C61 H61 0.9800
C62 H62A 0.9600
C62 H62B 0.9600
C62 H62C 0.9600
C63 C68 1.400(8)
C63 C64 1.418(8)
C63 N6 1.451(6)
C64 C65 1.371(8)
C64 C73 1.526(9)
C65 C66 1.361(9)
C65 H65 0.9300
C66 C67 1.372(9)
C66 H66 0.9300
C67 C68 1.397(8)
C67 H67 0.9300
C68 C70 1.517(8)
C69 C70 1.521(8)
C69 H69A 0.9600
C69 H69B 0.9600
C69 H69C 0.9600
C70 C71 1.529(8)
C70 H70 0.9800
C71 H71A 0.9600
C71 H71B 0.9600
C71 H71C 0.9600
C72 C73 1.478(10)
C72 H72A 0.9600
C72 H72B 0.9600
C72 H72C 0.9600
C73 C74 1.498(10)
C73 H73 0.9800
C74 H74A 0.9600
C74 H74B 0.9600
C74 H74C 0.9600
N6 Pd2 2.099(4)
N7 Pd2 1.996(4)
N9 Pd2 2.014(4)
N10 Pd2 2.077(4)

loop_
_geom_torsion_atom_site_label_1
_geom_torsion_atom_site_label_2
_geom_torsion_atom_site_label_3
_geom_torsion_atom_site_label_4
_geom_torsion
N1 C1 C2 N2 6.0(8)
N1 C1 C2 C3 -167.2(6)
N2 C2 C3 C4 -1.8(7)
C1 C2 C3 C4 171.6(7)
C2 C3 C4 C5 0.3(7)
C3 C4 C5 N2 1.2(7)
C3 C4 C5 C6 -177.5(5)
N2 C5 C6 N3 87.9(6)
C4 C5 C6 N3 -93.6(7)
N3 C8 C9 N4 91.9(7)
N3 C8 C9 C10 -93.4(8)
N4 C9 C10 C11 1.1(8)
C8 C9 C10 C11 -174.3(6)
C9 C10 C11 C12 -0.4(8)
C10 C11 C12 N4 -0.4(8)
C10 C11 C12 C13 173.0(7)
N4 C12 C13 N5 5.1(8)
C11 C12 C13 N5 -168.0(7)
C19 C14 C15 C16 -1.9(8)
N5 C14 C15 C16 173.0(5)
C19 C14 C15 C24 -178.7(5)
N5 C14 C15 C24 -3.7(7)
C14 C15 C16 C17 0.3(9)
C24 C15 C16 C17 177.1(5)
C15 C16 C17 C18 0.9(9)
C16 C17 C18 C19 -0.5(9)
C17 C18 C19 C14 -1.1(8)
C17 C18 C19 C21 -176.3(5)
C15 C14 C19 C18 2.3(8)
N5 C14 C19 C18 -172.7(5)
C15 C14 C19 C21 177.4(5)
N5 C14 C19 C21 2.4(7)
C18 C19 C21 C22 80.4(7)
C14 C19 C21 C22 -94.6(7)
C18 C19 C21 C20 -43.9(8)
C14 C19 C21 C20 141.2(6)
C16 C15 C24 C25 -89.2(7)
C14 C15 C24 C25 87.5(7)
C16 C15 C24 C23 35.0(8)
C14 C15 C24 C23 -148.3(5)
C31 C26 C27 C28 0.0(8)
N1 C26 C27 C28 174.8(5)
C31 C26 C27 C36 -176.8(5)
N1 C26 C27 C36 -2.0(8)
C26 C27 C28 C29 -1.0(9)
C36 C27 C28 C29 175.9(6)
C27 C28 C29 C30 2.0(10)
C28 C29 C30 C31 -2.1(10)
C27 C26 C31 C30 -0.1(8)
N1 C26 C31 C30 -174.9(5)
C27 C26 C31 C33 177.2(5)
N1 C26 C31 C33 2.4(8)
C29 C30 C31 C26 1.1(9)
C29 C30 C31 C33 -176.1(6)
C26 C31 C33 C32 142.8(6)
C30 C31 C33 C32 -40.1(8)
C26 C31 C33 C34 -93.6(7)
C30 C31 C33 C34 83.5(7)
C28 C27 C36 C35 38.9(8)
C26 C27 C36 C35 -144.4(6)
C28 C27 C36 C37 -83.7(7)
C26 C27 C36 C37 93.0(6)
C2 C1 N1 C26 -171.3(5)
C2 C1 N1 Pd1 -7.3(7)
C31 C26 N1 C1 87.2(6)
C27 C26 N1 C1 -87.8(6)
C31 C26 N1 Pd1 -73.1(6)
C27 C26 N1 Pd1 111.9(5)
C3 C2 N2 C5 2.5(6)
C1 C2 N2 C5 -172.3(5)
C3 C2 N2 Pd1 173.6(4)
C1 C2 N2 Pd1 -1.2(6)
C4 C5 N2 C2 -2.3(6)
C6 C5 N2 C2 176.5(5)
C4 C5 N2 Pd1 -170.2(4)
C6 C5 N2 Pd1 8.5(9)
C9 C8 N3 C6 -61.4(6)
C9 C8 N3 C7 174.6(5)
C5 C6 N3 C8 -60.4(6)
C5 C6 N3 C7 62.3(6)
C10 C9 N4 C12 -1.3(7)
C8 C9 N4 C12 174.3(6)
C10 C9 N4 Pd1 -171.5(5)
C8 C9 N4 Pd1 4.2(9)
C11 C12 N4 C9 1.1(7)
C13 C12 N4 C9 -173.8(5)
C11 C12 N4 Pd1 174.0(4)
C13 C12 N4 Pd1 -0.9(7)
C12 C13 N5 C14 -168.1(5)
C12 C13 N5 Pd1 -6.4(7)
C19 C14 N5 C13 86.0(6)
C15 C14 N5 C13 -89.1(6)
C19 C14 N5 Pd1 -71.5(6)
C15 C14 N5 Pd1 113.4(5)
C2 N2 Pd1 N4 163.9(4)
C5 N2 Pd1 N4 -28.7(5)
C2 N2 Pd1 N1 -1.9(4)
C5 N2 Pd1 N1 165.5(5)
C2 N2 Pd1 N5 -112.7(7)
C5 N2 Pd1 N5 54.7(9)
C9 N4 Pd1 N2 -26.1(6)
C12 N4 Pd1 N2 164.2(4)
C9 N4 Pd1 N1 57.1(10)
C12 N4 Pd1 N1 -112.7(7)
C9 N4 Pd1 N5 168.0(6)
C12 N4 Pd1 N5 -1.8(4)
C1 N1 Pd1 N2 4.8(4)
C26 N1 Pd1 N2 166.1(5)
C1 N1 Pd1 N4 -80.6(8)
C26 N1 Pd1 N4 80.7(8)
C1 N1 Pd1 N5 171.4(4)
C26 N1 Pd1 N5 -27.3(5)
C13 N5 Pd1 N2 -81.3(8)
C14 N5 Pd1 N2 77.1(8)
C13 N5 Pd1 N4 4.3(4)
C14 N5 Pd1 N4 162.7(4)
C13 N5 Pd1 N1 170.7(4)
C14 N5 Pd1 N1 -30.9(4)
N6 C38 C39 C40 163.1(6)
N6 C38 C39 N7 -5.1(8)
C38 C39 C40 C41 -168.4(6)
N7 C39 C40 C41 0.2(7)
C39 C40 C41 C42 0.5(7)
C40 C41 C42 N7 -1.0(7)
C40 C41 C42 C43 175.3(6)
N7 C42 C43 N8 -93.0(7)
C41 C42 C43 N8 91.1(7)
N8 C45 C46 N9 -86.6(7)
N8 C45 C46 C47 96.6(8)
N9 C46 C47 C48 0.0(8)
C45 C46 C47 C48 177.2(6)
C46 C47 C48 C49 -0.9(8)
C47 C48 C49 N9 1.5(8)
C47 C48 C49 C50 -173.6(7)
N9 C49 C50 N10 -5.7(8)
C48 C49 C50 N10 169.2(7)
C56 C51 C52 C53 1.5(9)
N10 C51 C52 C53 -175.2(5)
C56 C51 C52 C61 178.8(5)
N10 C51 C52 C61 2.1(8)
C51 C52 C53 C54 -0.5(10)
C61 C52 C53 C54 -177.8(6)
C52 C53 C54 C55 -0.4(11)
C53 C54 C55 C56 0.3(11)
C54 C55 C56 C51 0.6(9)
C54 C55 C56 C58 177.2(6)
C52 C51 C56 C55 -1.5(8)
N10 C51 C56 C55 175.3(5)
C52 C51 C56 C58 -178.1(5)
N10 C51 C56 C58 -1.3(8)
C55 C56 C58 C59 45.5(8)
C51 C56 C58 C59 -138.1(6)
C55 C56 C58 C57 -78.8(8)
C51 C56 C58 C57 97.6(7)
C53 C52 C61 C60 88.3(8)
C51 C52 C61 C60 -89.0(7)
C53 C52 C61 C62 -36.3(9)
C51 C52 C61 C62 146.5(6)
C68 C63 C64 C65 0.1(9)
N6 C63 C64 C65 174.2(5)
C68 C63 C64 C73 -178.5(6)
N6 C63 C64 C73 -4.4(8)
C63 C64 C65 C66 0.1(10)
C73 C64 C65 C66 178.8(7)
C64 C65 C66 C67 0.5(11)
C65 C66 C67 C68 -1.4(11)
C66 C67 C68 C63 1.6(9)
C66 C67 C68 C70 -174.2(6)
C64 C63 C68 C67 -0.9(8)
N6 C63 C68 C67 -174.9(5)
C64 C63 C68 C70 174.9(5)
N6 C63 C68 C70 0.9(8)
C67 C68 C70 C69 -30.1(8)
C63 C68 C70 C69 154.4(6)
C67 C68 C70 C71 94.0(7)
C63 C68 C70 C71 -81.5(7)
C65 C64 C73 C72 77.3(9)
C63 C64 C73 C72 -104.2(8)
C65 C64 C73 C74 -45.5(10)
C63 C64 C73 C74 133.1(7)
C39 C38 N6 C63 171.5(5)
C39 C38 N6 Pd2 8.9(6)
C68 C63 N6 C38 96.7(6)
C64 C63 N6 C38 -77.6(6)
C68 C63 N6 Pd2 -105.3(5)
C64 C63 N6 Pd2 80.4(6)
C41 C42 N7 C39 1.1(6)
C43 C42 N7 C39 -175.5(5)
C41 C42 N7 Pd2 170.8(4)
C43 C42 N7 Pd2 -5.8(9)
C40 C39 N7 C42 -0.8(6)
C38 C39 N7 C42 170.5(5)
C40 C39 N7 Pd2 -173.2(4)
C38 C39 N7 Pd2 -1.9(6)
C42 C43 N8 C44 -171.5(5)
C42 C43 N8 C45 63.8(6)
C46 C45 N8 C43 58.7(7)
C46 C45 N8 C44 -64.9(7)
C47 C46 N9 C49 0.9(7)
C45 C46 N9 C49 -176.4(6)
C47 C46 N9 Pd2 170.4(5)
C45 C46 N9 Pd2 -6.9(10)
C48 C49 N9 C46 -1.5(7)
C50 C49 N9 C46 174.7(5)
C48 C49 N9 Pd2 -173.9(4)
C50 C49 N9 Pd2 2.3(7)
C49 C50 N10 C51 165.1(5)
C49 C50 N10 Pd2 5.9(7)
C52 C51 N10 C50 92.4(6)
C56 C51 N10 C50 -84.5(6)
C52 C51 N10 Pd2 -112.8(5)
C56 C51 N10 Pd2 70.4(6)
C42 N7 Pd2 N9 30.5(6)
C39 N7 Pd2 N9 -160.3(4)
C42 N7 Pd2 N10 -52.7(10)
C39 N7 Pd2 N10 116.5(7)
C42 N7 Pd2 N6 -164.3(6)
C39 N7 Pd2 N6 4.9(4)
C46 N9 Pd2 N7 25.4(6)
C49 N9 Pd2 N7 -165.5(4)
C46 N9 Pd2 N10 -168.6(6)
C49 N9 Pd2 N10 0.5(4)
C46 N9 Pd2 N6 -57.7(11)
C49 N9 Pd2 N6 111.4(7)
C50 N10 Pd2 N7 82.1(8)
C51 N10 Pd2 N7 -73.7(9)
C50 N10 Pd2 N9 -3.4(4)
C51 N10 Pd2 N9 -159.2(5)
C50 N10 Pd2 N6 -169.2(4)
C51 N10 Pd2 N6 35.1(5)
C38 N6 Pd2 N7 -7.2(4)
C63 N6 Pd2 N7 -166.2(5)
C38 N6 Pd2 N9 78.3(8)
C63 N6 Pd2 N9 -80.8(9)
C38 N6 Pd2 N10 -173.9(4)
C63 N6 Pd2 N10 27.1(5)
